data_7061407
loop_
_publ_author_name
'Alizadeh, Abdolali'
'Bagherinejad, Akram'
'Kayanian, Jasmine'
'Vianello, Robert'

_publ_section_title
;
 An experimental and computational study of new spiro-barbituric acid
 pyrazoline scaffolds: restricted rotation vs. annular tautomerism
;
_journal_issue 15
_journal_name_full 'New Journal of Chemistry'
_journal_page_first 7242
_journal_page_last 7252
_journal_paper_doi 10.1039/D1NJ06208E
_journal_volume 46
_journal_year 2022
_chemical_formula_moiety 'C30 H24 N4 O5'
_chemical_formula_sum 'C30 H24 N4 O5'
_chemical_formula_weight 520.53
_space_group_crystal_system monoclinic
_space_group_IT_number 14
_space_group_name_Hall '-P 2yn'
_space_group_name_H-M_alt 'P 1 21/n 1'
_atom_sites_solution_hydrogens mixed
_audit_creation_date 2020-09-22
_audit_creation_method
;
Olex2 1.3
(compiled 2020.07.31 svn.rc2a77460 for OlexSys, GUI svn.r6145)
;
_audit_update_record
;
2021-06-27 deposited with the CCDC.	2022-03-14 downloaded from the CCDC.
;
_cell_angle_alpha 90
_cell_angle_beta 96.63(3)
_cell_angle_gamma 90
_cell_formula_units_Z 4
_cell_length_a 11.015(2)
_cell_length_b 13.580(3)
_cell_length_c 17.031(3)
_cell_measurement_reflns_used 16948
_cell_measurement_temperature 290
_cell_measurement_theta_max 25.9
_cell_measurement_theta_min 2.1
_cell_volume 2530.5(9)
_computing_cell_refinement 'Automar software package (3.3a, 2015)'
_computing_data_collection 'MAR345 dtb Program (1.24-4, 2013)'
_computing_data_reduction 'Automar software package (3.3a, 2015)'
_computing_molecular_graphics 'DIAMOND (Brandenburg, 1999)'
_computing_publication_material 'PLATON (2018)'
_computing_structure_refinement 'SHELXL-2016/6 (Sheldrick, 2016)'
_computing_structure_solution 'SHELXT 2018/2 (Sheldrick, 2018)'
_diffrn_ambient_temperature 290
_diffrn_detector 'image-plate detector'
_diffrn_detector_area_resol_mean 0.81
_diffrn_detector_type MAR345-dtb
_diffrn_measured_fraction_theta_full 0.968
_diffrn_measured_fraction_theta_max 0.963
_diffrn_measurement_device 'one-circle diffractometer'
_diffrn_measurement_device_type MAR345
_diffrn_measurement_method 'image-plate detector - phi oscillation'
_diffrn_radiation_monochromator mirrors
_diffrn_radiation_probe x-ray
_diffrn_radiation_type MoK\a
_diffrn_radiation_wavelength 0.71073
_diffrn_reflns_av_R_equivalents 0.0293
_diffrn_reflns_av_unetI/netI 0.0203
_diffrn_reflns_Laue_measured_fraction_full 0.968
_diffrn_reflns_Laue_measured_fraction_max 0.963
_diffrn_reflns_limit_h_max 13
_diffrn_reflns_limit_h_min -13
_diffrn_reflns_limit_k_max 16
_diffrn_reflns_limit_k_min -15
_diffrn_reflns_limit_l_max 20
_diffrn_reflns_limit_l_min -20
_diffrn_reflns_number 16948
_diffrn_reflns_point_group_measured_fraction_full 0.968
_diffrn_reflns_point_group_measured_fraction_max 0.963
_diffrn_reflns_theta_full 25.242
_diffrn_reflns_theta_max 25.902
_diffrn_reflns_theta_min 2.097
_diffrn_source 'fine-focus sealed tube'
_diffrn_source_target Mo
_exptl_absorpt_coefficient_mu 0.095
_exptl_absorpt_correction_T_max 1.03408
_exptl_absorpt_correction_T_min 0.98144
_exptl_absorpt_correction_type multi-scan
_exptl_absorpt_process_details 'R.H. Blessing, Acta Crystallogr., Sect A 1995, 51, 33-38'
_exptl_crystal_colour 'light yellow'
_exptl_crystal_colour_modifier light
_exptl_crystal_colour_primary yellow
_exptl_crystal_density_diffrn 1.366
_exptl_crystal_density_method 'not measured'
_exptl_crystal_description irregular
_exptl_crystal_F_000 1088
_exptl_crystal_size_max 0.55
_exptl_crystal_size_mid 0.5
_exptl_crystal_size_min 0.4
_refine_diff_density_max 0.248
_refine_diff_density_min -0.218
_refine_diff_density_rms 0.064
_refine_ls_extinction_method none
_refine_ls_goodness_of_fit_ref 1.141
_refine_ls_hydrogen_treatment mixed
_refine_ls_matrix_type full
_refine_ls_number_parameters 359
_refine_ls_number_reflns 4744
_refine_ls_number_restraints 0
_refine_ls_restrained_S_all 1.141
_refine_ls_R_factor_all 0.0588
_refine_ls_R_factor_gt 0.0566
_refine_ls_shift/su_max 0.000
_refine_ls_shift/su_mean 0.000
_refine_ls_structure_factor_coef Fsqd
_refine_ls_weighting_details 'w=1/[\s^2^(Fo^2^)+(0.0873P)^2^+1.1934P] where P=(Fo^2^+2Fc^2^)/3'
_refine_ls_weighting_scheme calc
_refine_ls_wR_factor_gt 0.1814
_refine_ls_wR_factor_ref 0.1831
_reflns_Friedel_coverage 0.000
_reflns_number_gt 4510
_reflns_number_total 4744
_reflns_threshold_expression 'I > 2\s(I)'
_cod_data_source_file d1nj06208e2.cif
_cod_data_source_block 2_pl
_cod_depositor_comments 'Adding full bibliography for 7061407.cif.'
_cod_database_code 7061407
_shelx_shelxl_version_number 2018/3
_shelx_space_group_comment
;
The symmetry employed for this shelxl refinement is uniquely defined
by the following loop, which should always be used as a source of
symmetry information in preference to the above space-group names.
They are only intended as comments.
;
_shelx_estimated_absorpt_t_max 0.963
_shelx_estimated_absorpt_t_min 0.950
_olex2_refinement_description
;
1. Fixed Uiso
 At 1.2 times of:
  All C(H) groups
 At 1.5 times of:
  All C(H,H,H) groups
2.a Aromatic/amide H refined with riding coordinates:
 C1(H1), C4(H4), C7(H7), C8(H8), C14(H14), C16(H16), C18(H18), C19(H19),
 C20(H20), C21(H21), C27(H27), C28(H28), C29(H29), C30(H30)
2.b Idealised Me refined as rotating group:
 C10(H10A,H10B,H10C), C13(H13A,H13B,H13C), C23(H23A,H23B,H23C)
;
_olex2_submission_special_instructions 'No special instructions were received'

loop_
_space_group_symop_operation_xyz
'x, y, z'
'-x+1/2, y+1/2, -z+1/2'
'-x, -y, -z'
'x-1/2, -y-1/2, z-1/2'

loop_
_atom_site_label
_atom_site_type_symbol
_atom_site_fract_x
_atom_site_fract_y
_atom_site_fract_z
_atom_site_U_iso_or_equiv
_atom_site_adp_type
_atom_site_occupancy
_atom_site_site_symmetry_order
_atom_site_calc_flag
_atom_site_refinement_flags_posn
_atom_site_refinement_flags_adp
_atom_site_refinement_flags_occupancy
_atom_site_disorder_assembly
_atom_site_disorder_group
C1 C 0.9057(2) 0.44024(18) 0.10847(15) 0.0588(6) Uani 1 1 d . . . . .
H1 H 0.942884 0.486827 0.143356 0.071 Uiso 1 1 calc R U . . .
O1 O 1.15317(15) 0.13933(13) 0.29032(9) 0.0549(4) Uani 1 1 d . . . . .
C2 C 1.09451(19) 0.14518(15) 0.15302(13) 0.0428(5) Uani 1 1 d . . . . .
O2 O 1.02824(18) -0.07403(14) 0.07876(10) 0.0641(5) Uani 1 1 d . . . . .
C3 C 1.18292(19) 0.14745(15) 0.22266(13) 0.0433(5) Uani 1 1 d . . . . .
O3 O 0.80090(16) 0.03284(14) 0.27748(12) 0.0688(5) Uani 1 1 d . . . . .
O4 O 1.17969(17) -0.09644(16) 0.33532(12) 0.0716(5) Uani 1 1 d . . . . .
C4 C 0.9134(2) 0.34180(17) 0.12902(15) 0.0548(6) Uani 1 1 d . . . . .
H4 H 0.955736 0.323289 0.177192 0.066 Uiso 1 1 calc R U . . .
N1 N 0.81325(17) 0.01197(14) 0.11417(13) 0.0546(5) Uani 1 1 d . . . . .
C5 C 0.8442(2) 0.47131(17) 0.03749(14) 0.0516(5) Uani 1 1 d . . . . .
O5 O 1.24757(16) 0.17568(14) 0.06743(10) 0.0630(5) Uani 1 1 d . . . . .
C6 C 0.85854(18) 0.26996(16) 0.07830(13) 0.0445(5) Uani 1 1 d . . . . .
N2 N 0.98431(18) -0.04271(14) 0.30658(11) 0.0501(5) Uani 1 1 d . . . . .
C7 C 0.6023(2) -0.04386(18) 0.08488(15) 0.0521(5) Uani 1 1 d . . . . .
H7 H 0.579454 0.016743 0.062386 0.062 Uiso 1 1 calc R U . . .
C8 C 0.6662(2) -0.22575(19) 0.15067(17) 0.0638(7) Uani 1 1 d . . . . .
H8 H 0.688038 -0.286789 0.172682 0.077 Uiso 1 1 calc R U . . .
C9 C 0.89474(19) 0.00103(16) 0.25595(14) 0.0476(5) Uani 1 1 d . . . . .
C10 C 0.8362(3) 0.5794(2) 0.01700(19) 0.0711(7) Uani 1 1 d . . . . .
H10A H 0.762488 0.606347 0.033263 0.107 Uiso 1 1 calc R U . . .
H10B H 0.835409 0.587334 -0.039064 0.107 Uiso 1 1 calc R U . . .
H10C H 0.905517 0.613167 0.043760 0.107 Uiso 1 1 calc R U . . .
N3 N 1.11194(16) -0.07570(13) 0.20622(11) 0.0457(4) Uani 1 1 d . . . . .
C11 C 0.96275(19) 0.12792(16) 0.16541(13) 0.0432(5) Uani 1 1 d . . . . .
C12 C 0.92266(18) 0.01612(15) 0.17104(13) 0.0435(5) Uani 1 1 d . . . . .
C13 C 1.2289(2) -0.1115(2) 0.18321(19) 0.0655(7) Uani 1 1 d . . . . .
H13A H 1.294340 -0.091181 0.221960 0.098 Uiso 1 1 calc R U . . .
H13B H 1.241342 -0.084524 0.132648 0.098 Uiso 1 1 calc R U . . .
H13C H 1.227226 -0.182045 0.180008 0.098 Uiso 1 1 calc R U . . .
C14 C 0.5167(2) -0.1173(2) 0.08847(16) 0.0599(6) Uani 1 1 d . . . . .
H14 H 0.436055 -0.105149 0.068174 0.072 Uiso 1 1 calc R U . . .
C15 C 0.72337(19) -0.06135(16) 0.11532(14) 0.0476(5) Uani 1 1 d . . . . .
C16 C 0.7548(2) -0.15298(18) 0.14792(17) 0.0605(6) Uani 1 1 d . . . . .
H16 H 0.835337 -0.165792 0.168014 0.073 Uiso 1 1 calc R U . . .
N4 N 0.78334(16) 0.10180(14) 0.07861(12) 0.0494(5) Uani 1 1 d . . . . .
C17 C 0.86484(19) 0.16580(16) 0.10300(13) 0.0454(5) Uani 1 1 d . . . . .
C18 C 1.1306(2) 0.15818(18) 0.08096(14) 0.0530(5) Uani 1 1 d . . . . .
H18 H 1.071348 0.154948 0.037473 0.064 Uiso 1 1 calc R U . . .
C19 C 0.7896(2) 0.39935(18) -0.01348(14) 0.0541(6) Uani 1 1 d . . . . .
H19 H 0.748170 0.418101 -0.061850 0.065 Uiso 1 1 calc R U . . .
C20 C 1.5246(2) 0.1714(2) 0.2524(2) 0.0737(8) Uani 1 1 d . . . . .
H20 H 1.588574 0.168475 0.293046 0.088 Uiso 1 1 calc R U . . .
C21 C 1.4070(2) 0.15711(18) 0.26849(18) 0.0595(6) Uani 1 1 d . . . . .
H21 H 1.391176 0.145836 0.320200 0.071 Uiso 1 1 calc R U . . .
C22 C 1.0983(2) -0.07199(16) 0.28635(13) 0.0490(5) Uani 1 1 d . . . . .
C23 C 0.9683(3) -0.0426(3) 0.39144(16) 0.0786(9) Uani 1 1 d . . . . .
H23A H 0.972618 0.023801 0.410954 0.118 Uiso 1 1 calc R U . . .
H23B H 1.031663 -0.081218 0.420016 0.118 Uiso 1 1 calc R U . . .
H23C H 0.890050 -0.070216 0.398530 0.118 Uiso 1 1 calc R U . . .
C24 C 1.3371(2) 0.17544(17) 0.13071(15) 0.0537(6) Uani 1 1 d . . . . .
C25 C 1.31022(19) 0.15943(16) 0.20712(14) 0.0479(5) Uani 1 1 d . . . . .
C26 C 1.02201(19) -0.05099(16) 0.14648(13) 0.0448(5) Uani 1 1 d . . . . .
C27 C 1.4563(3) 0.1922(2) 0.1145(2) 0.0736(8) Uani 1 1 d . . . . .
H27 H 1.472777 0.204388 0.063041 0.088 Uiso 1 1 calc R U . . .
C28 C 0.5466(2) -0.2081(2) 0.12111(17) 0.0618(6) Uani 1 1 d . . . . .
H28 H 0.487301 -0.256451 0.123122 0.074 Uiso 1 1 calc R U . . .
C29 C 1.5490(2) 0.1903(2) 0.1753(2) 0.0819(10) Uani 1 1 d . . . . .
H29 H 1.628901 0.201821 0.165118 0.098 Uiso 1 1 calc R U . . .
C30 C 0.7961(2) 0.30042(18) 0.00674(14) 0.0524(5) Uani 1 1 d . . . . .
H30 H 0.758223 0.253889 -0.027929 0.063 Uiso 1 1 calc R U . . .
H11 H 0.953(2) 0.1618(18) 0.2145(15) 0.049(6) Uiso 1 1 d . . . . .

loop_
_atom_site_aniso_label
_atom_site_aniso_U_11
_atom_site_aniso_U_22
_atom_site_aniso_U_33
_atom_site_aniso_U_23
_atom_site_aniso_U_13
_atom_site_aniso_U_12
C1 0.0673(15) 0.0456(12) 0.0605(15) -0.0040(10) -0.0059(12) -0.0031(11)
O1 0.0517(9) 0.0655(10) 0.0469(9) 0.0021(7) 0.0031(7) -0.0054(7)
C2 0.0407(10) 0.0395(10) 0.0477(11) 0.0005(8) 0.0021(9) -0.0024(8)
O2 0.0756(12) 0.0705(11) 0.0466(9) -0.0094(8) 0.0089(8) -0.0026(9)
C3 0.0416(10) 0.0372(10) 0.0506(12) -0.0004(8) 0.0028(9) -0.0020(8)
O3 0.0552(10) 0.0656(11) 0.0905(14) 0.0016(9) 0.0297(9) 0.0077(8)
O4 0.0625(11) 0.0793(13) 0.0673(12) 0.0140(9) -0.0173(9) 0.0054(9)
C4 0.0623(14) 0.0475(12) 0.0512(13) 0.0023(10) -0.0075(10) 0.0003(10)
N1 0.0441(10) 0.0447(10) 0.0700(13) 0.0119(9) -0.0139(9) -0.0062(8)
C5 0.0535(12) 0.0488(12) 0.0527(13) 0.0043(10) 0.0072(10) 0.0045(10)
O5 0.0603(10) 0.0753(12) 0.0560(10) -0.0053(8) 0.0184(8) -0.0108(9)
C6 0.0398(10) 0.0443(11) 0.0487(11) 0.0027(9) 0.0022(8) 0.0020(8)
N2 0.0544(11) 0.0521(11) 0.0444(10) 0.0036(8) 0.0088(8) -0.0004(8)
C7 0.0428(11) 0.0512(13) 0.0607(14) 0.0005(10) -0.0003(10) 0.0003(9)
C8 0.0603(14) 0.0503(13) 0.0799(18) 0.0113(12) 0.0043(13) -0.0086(11)
C9 0.0437(11) 0.0417(11) 0.0588(13) 0.0003(9) 0.0113(10) -0.0015(9)
C10 0.0850(19) 0.0490(14) 0.0782(18) 0.0105(12) 0.0048(15) 0.0075(13)
N3 0.0403(9) 0.0441(9) 0.0523(10) 0.0007(7) 0.0040(8) 0.0047(7)
C11 0.0390(10) 0.0427(11) 0.0469(11) 0.0015(9) 0.0008(9) -0.0025(8)
C12 0.0368(10) 0.0426(11) 0.0497(12) 0.0031(8) -0.0006(8) -0.0020(8)
C13 0.0468(13) 0.0645(16) 0.0874(19) -0.0001(13) 0.0173(12) 0.0136(11)
C14 0.0386(11) 0.0698(16) 0.0706(16) 0.0011(12) 0.0028(11) -0.0060(10)
C15 0.0415(11) 0.0440(11) 0.0561(13) 0.0001(9) 0.0004(9) -0.0050(8)
C16 0.0451(12) 0.0497(13) 0.0840(18) 0.0103(12) -0.0042(11) -0.0038(10)
N4 0.0423(9) 0.0438(10) 0.0595(11) 0.0068(8) -0.0048(8) -0.0012(7)
C17 0.0394(10) 0.0451(11) 0.0505(12) 0.0021(9) 0.0004(9) -0.0004(8)
C18 0.0500(12) 0.0593(14) 0.0490(12) -0.0029(10) 0.0024(10) -0.0060(10)
C19 0.0590(13) 0.0539(13) 0.0475(12) 0.0051(10) -0.0016(10) 0.0083(10)
C20 0.0416(13) 0.0653(16) 0.111(2) -0.0136(16) -0.0055(14) 0.0002(11)
C21 0.0435(12) 0.0532(13) 0.0789(17) -0.0037(12) -0.0050(11) -0.0013(10)
C22 0.0493(12) 0.0450(11) 0.0505(12) 0.0045(9) -0.0031(10) -0.0014(9)
C23 0.095(2) 0.094(2) 0.0489(15) 0.0053(14) 0.0176(14) 0.0023(17)
C24 0.0467(12) 0.0484(12) 0.0675(15) -0.0113(10) 0.0132(11) -0.0046(9)
C25 0.0411(11) 0.0388(10) 0.0632(14) -0.0046(9) 0.0037(10) -0.0020(8)
C26 0.0454(11) 0.0422(11) 0.0465(12) -0.0010(8) 0.0043(9) -0.0042(8)
C27 0.0630(16) 0.0675(17) 0.097(2) -0.0198(15) 0.0356(15) -0.0097(13)
C28 0.0502(13) 0.0631(15) 0.0723(16) 0.0041(12) 0.0085(11) -0.0169(11)
C29 0.0390(13) 0.0749(19) 0.134(3) -0.0279(19) 0.0208(16) -0.0074(12)
C30 0.0541(13) 0.0513(13) 0.0497(12) -0.0019(10) -0.0028(10) 0.0002(10)

loop_
_atom_type_symbol
_atom_type_description
_atom_type_scat_dispersion_real
_atom_type_scat_dispersion_imag
_atom_type_scat_source
C C 0.0033 0.0016 'International Tables Vol C Tables 4.2.6.8 and 6.1.1.4'
H H 0.0000 0.0000 'International Tables Vol C Tables 4.2.6.8 and 6.1.1.4'
N N 0.0061 0.0033 'International Tables Vol C Tables 4.2.6.8 and 6.1.1.4'
O O 0.0106 0.0060 'International Tables Vol C Tables 4.2.6.8 and 6.1.1.4'

loop_
_geom_angle_atom_site_label_1
_geom_angle_atom_site_label_2
_geom_angle_atom_site_label_3
_geom_angle
_geom_angle_site_symmetry_1
_geom_angle_site_symmetry_3
_geom_angle_publ_flag
C4 C1 H1 119.1 . . ?
C5 C1 H1 119.1 . . ?
C5 C1 C4 121.8(2) . . ?
C3 C2 C11 117.15(19) . . ?
C18 C2 C3 120.3(2) . . ?
C18 C2 C11 122.6(2) . . ?
O1 C3 C2 122.40(19) . . ?
O1 C3 C25 122.6(2) . . ?
C2 C3 C25 114.97(19) . . ?
C1 C4 H4 119.7 . . ?
C1 C4 C6 120.7(2) . . ?
C6 C4 H4 119.7 . . ?
C15 N1 C12 123.21(18) . . ?
N4 N1 C12 113.16(16) . . ?
N4 N1 C15 119.85(17) . . ?
C1 C5 C10 120.6(2) . . ?
C1 C5 C19 117.6(2) . . ?
C19 C5 C10 121.8(2) . . ?
C18 O5 C24 118.44(19) . . ?
C4 C6 C17 119.4(2) . . ?
C30 C6 C4 118.0(2) . . ?
C30 C6 C17 122.5(2) . . ?
C9 N2 C22 124.82(18) . . ?
C9 N2 C23 117.2(2) . . ?
C22 N2 C23 117.0(2) . . ?
C14 C7 H7 120.3 . . ?
C14 C7 C15 119.3(2) . . ?
C15 C7 H7 120.3 . . ?
C16 C8 H8 119.7 . . ?
C28 C8 H8 119.7 . . ?
C28 C8 C16 120.6(2) . . ?
O3 C9 N2 122.7(2) . . ?
O3 C9 C12 120.6(2) . . ?
N2 C9 C12 116.47(18) . . ?
C5 C10 H10A 109.5 . . ?
C5 C10 H10B 109.5 . . ?
C5 C10 H10C 109.5 . . ?
H10A C10 H10B 109.5 . . ?
H10A C10 H10C 109.5 . . ?
H10B C10 H10C 109.5 . . ?
C22 N3 C13 118.1(2) . . ?
C26 N3 C13 117.4(2) . . ?
C26 N3 C22 124.47(18) . . ?
C2 C11 C12 115.84(17) . . ?
C2 C11 C17 117.88(18) . . ?
C2 C11 H11 104.7(14) . . ?
C12 C11 H11 109.9(14) . . ?
C17 C11 C12 100.76(16) . . ?
C17 C11 H11 107.6(14) . . ?
N1 C12 C9 112.51(18) . . ?
N1 C12 C11 102.20(16) . . ?
N1 C12 C26 111.12(18) . . ?
C9 C12 C11 105.87(17) . . ?
C26 C12 C9 114.24(17) . . ?
C26 C12 C11 110.05(16) . . ?
N3 C13 H13A 109.5 . . ?
N3 C13 H13B 109.5 . . ?
N3 C13 H13C 109.5 . . ?
H13A C13 H13B 109.5 . . ?
H13A C13 H13C 109.5 . . ?
H13B C13 H13C 109.5 . . ?
C7 C14 H14 118.9 . . ?
C28 C14 C7 122.2(2) . . ?
C28 C14 H14 118.9 . . ?
C7 C15 N1 121.3(2) . . ?
C16 C15 N1 119.77(19) . . ?
C16 C15 C7 119.0(2) . . ?
C8 C16 H16 119.8 . . ?
C15 C16 C8 120.4(2) . . ?
C15 C16 H16 119.8 . . ?
C17 N4 N1 109.43(17) . . ?
C6 C17 C11 122.15(18) . . ?
N4 C17 C6 123.29(19) . . ?
N4 C17 C11 114.33(19) . . ?
C2 C18 O5 124.4(2) . . ?
C2 C18 H18 117.8 . . ?
O5 C18 H18 117.8 . . ?
C5 C19 H19 119.4 . . ?
C30 C19 C5 121.2(2) . . ?
C30 C19 H19 119.4 . . ?
C21 C20 H20 119.8 . . ?
C21 C20 C29 120.3(3) . . ?
C29 C20 H20 119.8 . . ?
C20 C21 H21 119.9 . . ?
C20 C21 C25 120.2(3) . . ?
C25 C21 H21 119.9 . . ?
O4 C22 N2 121.9(2) . . ?
O4 C22 N3 121.0(2) . . ?
N3 C22 N2 117.00(18) . . ?
N2 C23 H23A 109.5 . . ?
N2 C23 H23B 109.5 . . ?
N2 C23 H23C 109.5 . . ?
H23A C23 H23B 109.5 . . ?
H23A C23 H23C 109.5 . . ?
H23B C23 H23C 109.5 . . ?
O5 C24 C25 121.7(2) . . ?
O5 C24 C27 116.9(2) . . ?
C25 C24 C27 121.4(3) . . ?
C21 C25 C3 121.5(2) . . ?
C24 C25 C3 120.0(2) . . ?
C24 C25 C21 118.5(2) . . ?
O2 C26 N3 121.9(2) . . ?
O2 C26 C12 122.8(2) . . ?
N3 C26 C12 114.98(18) . . ?
C24 C27 H27 120.5 . . ?
C29 C27 C24 119.1(3) . . ?
C29 C27 H27 120.5 . . ?
C8 C28 C14 118.6(2) . . ?
C8 C28 H28 120.7 . . ?
C14 C28 H28 120.7 . . ?
C20 C29 H29 119.7 . . ?
C27 C29 C20 120.6(3) . . ?
C27 C29 H29 119.7 . . ?
C6 C30 H30 119.6 . . ?
C19 C30 C6 120.8(2) . . ?
C19 C30 H30 119.6 . . ?

loop_
_geom_bond_atom_site_label_1
_geom_bond_atom_site_label_2
_geom_bond_distance
_geom_bond_site_symmetry_2
_geom_bond_publ_flag
C1 H1 0.9300 . ?
C1 C4 1.382(3) . ?
C1 C5 1.382(3) . ?
O1 C3 1.239(3) . ?
C2 C3 1.445(3) . ?
C2 C11 1.509(3) . ?
C2 C18 1.345(3) . ?
O2 C26 1.205(3) . ?
C3 C25 1.466(3) . ?
O3 C9 1.215(3) . ?
O4 C22 1.199(3) . ?
C4 H4 0.9300 . ?
C4 C6 1.394(3) . ?
N1 C12 1.457(3) . ?
N1 C15 1.406(3) . ?
N1 N4 1.385(3) . ?
C5 C10 1.508(3) . ?
C5 C19 1.396(3) . ?
O5 C18 1.356(3) . ?
O5 C24 1.374(3) . ?
C6 C17 1.475(3) . ?
C6 C30 1.392(3) . ?
N2 C9 1.369(3) . ?
N2 C22 1.398(3) . ?
N2 C23 1.476(3) . ?
C7 H7 0.9300 . ?
C7 C14 1.379(3) . ?
C7 C15 1.395(3) . ?
C8 H8 0.9300 . ?
C8 C16 1.394(3) . ?
C8 C28 1.375(4) . ?
C9 C12 1.526(3) . ?
C10 H10A 0.9600 . ?
C10 H10B 0.9600 . ?
C10 H10C 0.9600 . ?
N3 C13 1.471(3) . ?
N3 C22 1.391(3) . ?
N3 C26 1.377(3) . ?
C11 C12 1.587(3) . ?
C11 C17 1.514(3) . ?
C11 H11 0.97(2) . ?
C12 C26 1.519(3) . ?
C13 H13A 0.9600 . ?
C13 H13B 0.9600 . ?
C13 H13C 0.9600 . ?
C14 H14 0.9300 . ?
C14 C28 1.377(4) . ?
C15 C16 1.390(3) . ?
C16 H16 0.9300 . ?
N4 C17 1.284(3) . ?
C18 H18 0.9300 . ?
C19 H19 0.9300 . ?
C19 C30 1.387(3) . ?
C20 H20 0.9300 . ?
C20 C21 1.368(4) . ?
C20 C29 1.394(5) . ?
C21 H21 0.9300 . ?
C21 C25 1.405(3) . ?
C23 H23A 0.9600 . ?
C23 H23B 0.9600 . ?
C23 H23C 0.9600 . ?
C24 C25 1.385(4) . ?
C24 C27 1.392(3) . ?
C27 H27 0.9300 . ?
C27 C29 1.367(5) . ?
C28 H28 0.9300 . ?
C29 H29 0.9300 . ?
C30 H30 0.9300 . ?

loop_
_geom_torsion_atom_site_label_1
_geom_torsion_atom_site_label_2
_geom_torsion_atom_site_label_3
_geom_torsion_atom_site_label_4
_geom_torsion
_geom_torsion_site_symmetry_1
_geom_torsion_site_symmetry_2
_geom_torsion_site_symmetry_3
_geom_torsion_site_symmetry_4
_geom_torsion_publ_flag
C1 C4 C6 C17 -178.0(2) . . . . ?
C1 C4 C6 C30 0.0(4) . . . . ?
C1 C5 C19 C30 0.5(4) . . . . ?
O1 C3 C25 C21 3.4(3) . . . . ?
O1 C3 C25 C24 -175.2(2) . . . . ?
C2 C3 C25 C21 -176.2(2) . . . . ?
C2 C3 C25 C24 5.2(3) . . . . ?
C2 C11 C12 N1 -129.2(2) . . . . ?
C2 C11 C12 C9 112.9(2) . . . . ?
C2 C11 C12 C26 -11.1(2) . . . . ?
C2 C11 C17 C6 -55.6(3) . . . . ?
C2 C11 C17 N4 129.8(2) . . . . ?
C3 C2 C11 C12 -85.5(2) . . . . ?
C3 C2 C11 C17 155.06(19) . . . . ?
C3 C2 C18 O5 -1.2(4) . . . . ?
O3 C9 C12 N1 -35.5(3) . . . . ?
O3 C9 C12 C11 75.4(2) . . . . ?
O3 C9 C12 C26 -163.4(2) . . . . ?
C4 C1 C5 C10 179.4(3) . . . . ?
C4 C1 C5 C19 -0.1(4) . . . . ?
C4 C6 C17 C11 -22.4(3) . . . . ?
C4 C6 C17 N4 151.8(2) . . . . ?
C4 C6 C30 C19 0.4(3) . . . . ?
N1 C12 C26 O2 25.5(3) . . . . ?
N1 C12 C26 N3 -160.80(18) . . . . ?
N1 C15 C16 C8 178.9(3) . . . . ?
N1 N4 C17 C6 -178.2(2) . . . . ?
N1 N4 C17 C11 -3.6(3) . . . . ?
C5 C1 C4 C6 -0.2(4) . . . . ?
C5 C19 C30 C6 -0.7(4) . . . . ?
O5 C24 C25 C3 -3.3(3) . . . . ?
O5 C24 C25 C21 178.0(2) . . . . ?
O5 C24 C27 C29 -178.5(3) . . . . ?
N2 C9 C12 N1 149.40(19) . . . . ?
N2 C9 C12 C11 -99.8(2) . . . . ?
N2 C9 C12 C26 21.5(3) . . . . ?
C7 C14 C28 C8 -0.3(4) . . . . ?
C7 C15 C16 C8 -0.6(4) . . . . ?
C9 N2 C22 O4 168.8(2) . . . . ?
C9 N2 C22 N3 -13.9(3) . . . . ?
C9 C12 C26 O2 154.1(2) . . . . ?
C9 C12 C26 N3 -32.2(3) . . . . ?
C10 C5 C19 C30 -178.9(2) . . . . ?
C11 C2 C3 O1 -2.6(3) . . . . ?
C11 C2 C3 C25 177.04(18) . . . . ?
C11 C2 C18 O5 178.7(2) . . . . ?
C11 C12 C26 O2 -86.9(2) . . . . ?
C11 C12 C26 N3 86.7(2) . . . . ?
C12 N1 C15 C7 153.2(2) . . . . ?
C12 N1 C15 C16 -26.3(4) . . . . ?
C12 N1 N4 C17 2.9(3) . . . . ?
C12 C11 C17 C6 177.40(19) . . . . ?
C12 C11 C17 N4 2.7(2) . . . . ?
C13 N3 C22 O4 0.6(3) . . . . ?
C13 N3 C22 N2 -176.7(2) . . . . ?
C13 N3 C26 O2 13.5(3) . . . . ?
C13 N3 C26 C12 -160.25(19) . . . . ?
C14 C7 C15 N1 -178.9(2) . . . . ?
C14 C7 C15 C16 0.6(4) . . . . ?
C15 N1 C12 C9 -46.0(3) . . . . ?
C15 N1 C12 C11 -159.1(2) . . . . ?
C15 N1 C12 C26 83.6(3) . . . . ?
C15 N1 N4 C17 161.7(2) . . . . ?
C15 C7 C14 C28 -0.1(4) . . . . ?
C16 C8 C28 C14 0.3(4) . . . . ?
N4 N1 C12 C9 112.0(2) . . . . ?
N4 N1 C12 C11 -1.1(2) . . . . ?
N4 N1 C12 C26 -118.5(2) . . . . ?
N4 N1 C15 C7 -3.4(4) . . . . ?
N4 N1 C15 C16 177.2(2) . . . . ?
C17 C6 C30 C19 178.3(2) . . . . ?
C17 C11 C12 N1 -0.8(2) . . . . ?
C17 C11 C12 C9 -118.75(18) . . . . ?
C17 C11 C12 C26 117.33(18) . . . . ?
C18 C2 C3 O1 177.4(2) . . . . ?
C18 C2 C3 C25 -3.0(3) . . . . ?
C18 C2 C11 C12 94.5(3) . . . . ?
C18 C2 C11 C17 -24.9(3) . . . . ?
C18 O5 C24 C25 -1.0(3) . . . . ?
C18 O5 C24 C27 179.0(2) . . . . ?
C20 C21 C25 C3 -178.1(2) . . . . ?
C20 C21 C25 C24 0.6(4) . . . . ?
C21 C20 C29 C27 -1.8(5) . . . . ?
C22 N2 C9 O3 -173.7(2) . . . . ?
C22 N2 C9 C12 1.4(3) . . . . ?
C22 N3 C26 O2 -164.4(2) . . . . ?
C22 N3 C26 C12 21.8(3) . . . . ?
C23 N2 C9 O3 -5.3(3) . . . . ?
C23 N2 C9 C12 169.8(2) . . . . ?
C23 N2 C22 O4 0.3(3) . . . . ?
C23 N2 C22 N3 177.6(2) . . . . ?
C24 O5 C18 C2 3.4(4) . . . . ?
C24 C27 C29 C20 0.4(4) . . . . ?
C25 C24 C27 C29 1.6(4) . . . . ?
C26 N3 C22 O4 178.5(2) . . . . ?
C26 N3 C22 N2 1.2(3) . . . . ?
C27 C24 C25 C3 176.6(2) . . . . ?
C27 C24 C25 C21 -2.1(3) . . . . ?
C28 C8 C16 C15 0.1(4) . . . . ?
C29 C20 C21 C25 1.3(4) . . . . ?
C30 C6 C17 C11 159.8(2) . . . . ?
C30 C6 C17 N4 -26.0(3) . . . . ?
